data_7012150
loop_
_publ_author_name
'Sub Kim, Jang'
'Sen, Ayusman'
'Guzei, Ilia A.'
'Liable-Sands, Louise M.'
'Rheingold, Arnold L.'

_publ_section_title
;
 Synthesis and reactivity of bimetallic palladium(ii) methyl complexes
 with new functional phosphine ligands
;
_journal_issue 24
_journal_name_full 'Journal of the Chemical Society, Dalton Transactions'
_journal_page_first 4726
_journal_paper_doi 10.1039/b208060p
_journal_year 2002
_chemical_formula_sum 'C26 H40 Cl2 O2 P2 Pd2'
_chemical_formula_weight 730.22
_chemical_name_systematic
; 
? 
;
_space_group_IT_number 14
_symmetry_cell_setting monoclinic
_symmetry_space_group_name_Hall '-P 2yn'
_symmetry_space_group_name_H-M 'P 1 21/n 1'
_atom_sites_solution_hydrogens geom
_atom_sites_solution_primary direct
_atom_sites_solution_secondary difmap
_audit_creation_method SHELXL
_cell_angle_alpha 90.00
_cell_angle_beta 108.695(12)
_cell_angle_gamma 90.00
_cell_formula_units_Z 2
_cell_length_a 11.078(2)
_cell_length_b 11.830(2)
_cell_length_c 11.619(2)
_cell_measurement_temperature 293(2)
_cell_volume 1442.4(4)
_computing_structure_refinement 'SHELXL-93 (Sheldrick, 1993)'
_computing_structure_solution 'SHELXS-86 (Sheldrick, 1990)'
_diffrn_ambient_temperature 293(2)
_diffrn_radiation_monochromator graphite
_diffrn_radiation_source 'fine-focus sealed tube'
_diffrn_radiation_type MoK\a
_diffrn_radiation_wavelength 0.71073
_diffrn_reflns_av_R_equivalents 0.0327
_diffrn_reflns_av_sigmaI/netI 0.0393
_diffrn_reflns_limit_h_max 14
_diffrn_reflns_limit_h_min -1
_diffrn_reflns_limit_k_max 15
_diffrn_reflns_limit_k_min -1
_diffrn_reflns_limit_l_max 14
_diffrn_reflns_limit_l_min -15
_diffrn_reflns_number 6514
_diffrn_reflns_theta_max 27.50
_diffrn_reflns_theta_min 2.21
_exptl_absorpt_coefficient_mu 1.565
_exptl_crystal_density_diffrn 1.681
_exptl_crystal_F_000 736
_exptl_crystal_size_max 0.30
_exptl_crystal_size_mid 0.30
_exptl_crystal_size_min 0.20
_refine_diff_density_max 0.587
_refine_diff_density_min -1.296
_refine_diff_density_rms 0.113
_refine_ls_extinction_method none
_refine_ls_goodness_of_fit_all 1.380
_refine_ls_goodness_of_fit_obs 1.478
_refine_ls_matrix_type full
_refine_ls_number_parameters 154
_refine_ls_number_reflns 3308
_refine_ls_number_restraints 0
_refine_ls_restrained_S_all 1.421
_refine_ls_restrained_S_obs 1.478
_refine_ls_R_factor_all 0.0402
_refine_ls_R_factor_obs 0.0339
_refine_ls_shift/esd_max 0.001
_refine_ls_shift/esd_mean 0.000
_refine_ls_structure_factor_coef Fsqd
_refine_ls_weighting_details 'w=1/[\s^2^(Fo^2^)+(0.0300P)^2^+0.0000P] where P=(Fo^2^+2Fc^2^)/3'
_refine_ls_weighting_scheme calc
_refine_ls_wR_factor_all 0.0884
_refine_ls_wR_factor_obs 0.0846
_reflns_number_observed 2821
_reflns_number_total 3309
_reflns_observed_criterion >2sigma(I)
_cod_data_source_file b208060p.txt
_cod_data_source_block sen05
_cod_depositor_comments
;
The following automatic conversions were performed:
'_symmetry_cell_setting' value 'Monoclinic' changed to 'monoclinic'
according to '/home/saulius/struct/CIF-dictionaries/cif_core.dic'
dictionary named 'cif_core.dic' version 2.4.1 from 2010-06-29.

Automatic conversion script
Id: cif_fix_enum 1527 2010-12-29 10:47:43Z saulius 

The following automatic conversions were performed:

'_refine_ls_weighting_scheme' value 'calc
w=1/[\s^2^(Fo^2^)+(0.0300P)^2^+0.0000P] where P=(Fo^2^+2Fc^2^)/3' was
changed to 'calc'. New tag '_refine_ls_weighting_details' was
created. The value of the new tag was set to
'w=1/[\s^2^(Fo^2^)+(0.0300P)^2^+0.0000P] where P=(Fo^2^+2Fc^2^)/3'.

Automatic conversion script
Id: cif_fix_values 3143 2015-03-26 13:38:13Z robertas 
;
_cod_original_sg_symbol_H-M P2(1)/n
_cod_database_code 7012150

loop_
_symmetry_equiv_pos_as_xyz
'x, y, z'
'-x+1/2, y+1/2, -z+1/2'
'-x, -y, -z'
'x-1/2, -y-1/2, z-1/2'

loop_
_atom_site_aniso_label
_atom_site_aniso_U_11
_atom_site_aniso_U_22
_atom_site_aniso_U_33
_atom_site_aniso_U_23
_atom_site_aniso_U_13
_atom_site_aniso_U_12
Pd1 0.01820(13) 0.03067(14) 0.02262(15) 0.00504(9) 0.00710(10) 0.00268(9)
Cl1 0.0259(4) 0.0721(6) 0.0508(6) 0.0269(5) 0.0200(4) 0.0087(4)
P1 0.0213(4) 0.0304(4) 0.0223(4) 0.0059(3) 0.0078(3) 0.0034(3)
O1 0.0209(10) 0.0481(14) 0.0262(11) 0.0131(10) 0.0095(9) 0.0103(10)
C2 0.0194(14) 0.029(2) 0.027(2) -0.0005(12) 0.0072(12) 0.0017(12)
C3 0.026(2) 0.044(2) 0.024(2) 0.0044(13) 0.0106(13) 0.0033(14)
C4 0.0206(14) 0.038(2) 0.034(2) 0.0031(14) 0.0113(13) 0.0035(14)
C5 0.0215(14) 0.030(2) 0.032(2) -0.0022(13) 0.0059(12) 0.0038(13)
C6 0.028(2) 0.034(2) 0.027(2) 0.0040(13) 0.0074(13) 0.0013(14)
C7 0.0232(14) 0.029(2) 0.026(2) 0.0026(12) 0.0091(12) 0.0022(13)
C8 0.024(2) 0.054(2) 0.042(2) 0.009(2) 0.0051(14) 0.006(2)
C9 0.029(2) 0.033(2) 0.032(2) 0.0082(13) 0.0099(13) 0.0046(14)
C10 0.048(2) 0.037(2) 0.048(2) 0.000(2) 0.016(2) -0.003(2)
C11 0.054(2) 0.042(2) 0.065(3) 0.016(2) 0.036(2) 0.001(2)
C12 0.031(2) 0.043(2) 0.028(2) 0.0002(14) 0.0158(14) 0.0038(15)
C13 0.080(3) 0.051(3) 0.062(3) -0.018(2) 0.040(3) -0.024(2)
C14 0.074(3) 0.101(4) 0.024(2) -0.006(2) 0.001(2) 0.043(3)

loop_
_atom_site_label
_atom_site_type_symbol
_atom_site_fract_x
_atom_site_fract_y
_atom_site_fract_z
_atom_site_U_iso_or_equiv
_atom_site_thermal_displace_type
_atom_site_occupancy
_atom_site_calc_flag
_atom_site_refinement_flags
_atom_site_disorder_group
Pd1 Pd 0.53816(2) -0.44418(2) 0.88930(2) 0.02369(9) Uani 1 d . .
Cl1 Cl 0.70884(8) -0.42255(9) 0.82331(9) 0.0478(3) Uani 1 d . .
P1 P 0.41227(7) -0.36087(7) 0.72796(7) 0.0245(2) Uani 1 d . .
O1 O 0.3817(2) -0.4656(2) 0.9408(2) 0.0313(5) Uani 1 d . .
C2 C 0.2716(3) -0.4200(3) 0.8717(3) 0.0254(6) Uani 1 d . .
C3 C 0.1635(3) -0.4218(3) 0.9078(3) 0.0305(7) Uani 1 d . .
H3A H 0.1669(3) -0.4554(3) 0.9812(3) 0.037 Uiso 1 calc R .
C4 C 0.0507(3) -0.3740(3) 0.8350(3) 0.0302(7) Uani 1 d . .
H4A H -0.0207(3) -0.3764(3) 0.8606(3) 0.036 Uiso 1 calc R .
C5 C 0.0412(3) -0.3223(3) 0.7242(3) 0.0287(7) Uani 1 d . .
C6 C 0.1492(3) -0.3191(3) 0.6899(3) 0.0300(7) Uani 1 d . .
H6A H 0.1459(3) -0.2836(3) 0.6175(3) 0.036 Uiso 1 calc R .
C7 C 0.2645(3) -0.3683(3) 0.7617(3) 0.0257(6) Uani 1 d . .
C8 C -0.0831(3) -0.2716(3) 0.6464(3) 0.0413(8) Uani 1 d . .
H8A H -0.1468(3) -0.2821(3) 0.6853(3) 0.062 Uiso 1 calc R .
H8B H -0.1099(3) -0.3081(3) 0.5685(3) 0.062 Uiso 1 calc R .
H8C H -0.0717(3) -0.1922(3) 0.6359(3) 0.062 Uiso 1 calc R .
C9 C 0.4373(3) -0.2112(3) 0.7057(3) 0.0311(7) Uani 1 d . .
H9A H 0.3604(3) -0.1831(3) 0.6438(3) 0.037 Uiso 1 calc R .
C10 C 0.4492(4) -0.1480(3) 0.8230(3) 0.0442(9) Uani 1 d . .
H10A H 0.3771(4) -0.1651(3) 0.8487(3) 0.066 Uiso 1 calc R .
H10B H 0.4520(4) -0.0682(3) 0.8094(3) 0.066 Uiso 1 calc R .
H10C H 0.5260(4) -0.1709(3) 0.8848(3) 0.066 Uiso 1 calc R .
C11 C 0.5496(4) -0.1872(3) 0.6601(4) 0.0494(10) Uani 1 d . .
H11A H 0.5388(4) -0.2284(3) 0.5863(4) 0.074 Uiso 1 calc R .
H11B H 0.6273(4) -0.2105(3) 0.7204(4) 0.074 Uiso 1 calc R .
H11C H 0.5534(4) -0.1078(3) 0.6449(4) 0.074 Uiso 1 calc R .
C12 C 0.4017(3) -0.4375(3) 0.5893(3) 0.0326(7) Uani 1 d . .
H12A H 0.4858(3) -0.4327(3) 0.5786(3) 0.039 Uiso 1 calc R .
C13 C 0.3763(5) -0.5622(3) 0.6045(4) 0.0598(13) Uani 1 d . .
H13A H 0.4377(5) -0.5904(3) 0.6773(4) 0.090 Uiso 1 calc R .
H13B H 0.3830(5) -0.6037(3) 0.5358(4) 0.090 Uiso 1 calc R .
H13C H 0.2921(5) -0.5712(3) 0.6098(4) 0.090 Uiso 1 calc R .
C14 C 0.3074(4) -0.3900(5) 0.4762(3) 0.0701(15) Uani 1 d . .
H14A H 0.3255(4) -0.3115(5) 0.4688(3) 0.105 Uiso 1 calc R .
H14B H 0.2228(4) -0.3978(5) 0.4807(3) 0.105 Uiso 1 calc R .
H14C H 0.3136(4) -0.4304(5) 0.4066(3) 0.105 Uiso 1 calc R .

loop_
_atom_type_symbol
_atom_type_description
_atom_type_scat_dispersion_real
_atom_type_scat_dispersion_imag
_atom_type_scat_source
C C 0.0033 0.0016 'International Tables Vol C Tables 4.2.6.8 and 6.1.1.4'
H H 0.0000 0.0000 'International Tables Vol C Tables 4.2.6.8 and 6.1.1.4'
O O 0.0106 0.0060 'International Tables Vol C Tables 4.2.6.8 and 6.1.1.4'
P P 0.1023 0.0942 'International Tables Vol C Tables 4.2.6.8 and 6.1.1.4'
Cl Cl 0.1484 0.1585 'International Tables Vol C Tables 4.2.6.8 and 6.1.1.4'
Pd Pd -0.9988 1.0072 'International Tables Vol C Tables 4.2.6.8 and 6.1.1.4'

loop_
_geom_angle_atom_site_label_1
_geom_angle_atom_site_label_2
_geom_angle_atom_site_label_3
_geom_angle
_geom_angle_site_symmetry_1
_geom_angle_site_symmetry_3
_geom_angle_publ_flag
O1 Pd1 O1 78.96(9) . 3_647 ?
O1 Pd1 P1 86.47(6) . . ?
O1 Pd1 P1 165.39(6) 3_647 . ?
O1 Pd1 Cl1 177.54(7) . . ?
O1 Pd1 Cl1 102.75(6) 3_647 . ?
P1 Pd1 Cl1 91.78(3) . . ?
O1 Pd1 Pd1 41.12(6) . 3_647 ?
O1 Pd1 Pd1 37.84(6) 3_647 3_647 ?
P1 Pd1 Pd1 127.58(3) . 3_647 ?
Cl1 Pd1 Pd1 140.56(3) . 3_647 ?
C7 P1 C12 111.27(15) . . ?
C7 P1 C9 105.56(14) . . ?
C12 P1 C9 109.13(15) . . ?
C7 P1 Pd1 99.56(10) . . ?
C12 P1 Pd1 112.21(11) . . ?
C9 P1 Pd1 118.46(11) . . ?
C2 O1 Pd1 118.3(2) . . ?
C2 O1 Pd1 140.5(2) . 3_647 ?
Pd1 O1 Pd1 101.04(9) . 3_647 ?
O1 C2 C3 121.3(3) . . ?
O1 C2 C7 119.9(3) . . ?
C3 C2 C7 118.8(3) . . ?
C4 C3 C2 120.4(3) . . ?
C3 C4 C5 121.9(3) . . ?
C6 C5 C4 117.5(3) . . ?
C6 C5 C8 121.8(3) . . ?
C4 C5 C8 120.7(3) . . ?
C5 C6 C7 121.6(3) . . ?
C2 C7 C6 119.9(3) . . ?
C2 C7 P1 115.5(2) . . ?
C6 C7 P1 124.4(2) . . ?
C10 C9 C11 111.9(3) . . ?
C10 C9 P1 108.8(2) . . ?
C11 C9 P1 114.0(2) . . ?
C14 C12 C13 111.2(4) . . ?
C14 C12 P1 114.7(3) . . ?
C13 C12 P1 110.0(3) . . ?

loop_
_geom_bond_atom_site_label_1
_geom_bond_atom_site_label_2
_geom_bond_distance
_geom_bond_site_symmetry_2
_geom_bond_publ_flag
Pd1 O1 2.022(2) . ?
Pd1 O1 2.168(2) 3_647 ?
Pd1 P1 2.1805(8) . ?
Pd1 Cl1 2.2711(9) . ?
Pd1 Pd1 3.2357(6) 3_647 ?
P1 C7 1.804(3) . ?
P1 C12 1.819(3) . ?
P1 C9 1.824(3) . ?
O1 C2 1.340(4) . ?
O1 Pd1 2.168(2) 3_647 ?
C2 C3 1.391(4) . ?
C2 C7 1.396(4) . ?
C3 C4 1.385(4) . ?
C4 C5 1.399(4) . ?
C5 C6 1.378(4) . ?
C5 C8 1.509(4) . ?
C6 C7 1.408(4) . ?
C9 C10 1.522(5) . ?
C9 C11 1.527(4) . ?
C12 C14 1.502(5) . ?
C12 C13 1.523(5) . ?
